data_2105391
loop_
_publ_author_name
'Moeller, M.H.'
'Jeitschko, W.'

_publ_section_title
;
 The crystal structures of Au P3 and Au7 P10 I, polyphosphides with weak
 Au-Au interactions
;
_journal_name_full 'Acta Crystallographica B (24,1968-38,1982)'
_journal_page_first 573
_journal_page_last 579
_journal_paper_doi 10.1107/S0567740879004180
_journal_volume 35
_journal_year 1979
_chemical_formula_sum 'Au2 P3'
_space_group_IT_number 12
_symmetry_space_group_name_Hall '-C 2y'
_symmetry_space_group_name_H-M 'C 1 2/m 1'
_cell_angle_alpha 90
_cell_angle_beta 108.39
_cell_angle_gamma 90
_cell_formula_units_Z 4
_cell_length_a 5.863
_cell_length_b 14.439
_cell_length_c 4.674
_cell_volume 375.474
_citation_journal_id_ASTM ACBCAR
_cod_data_source_file gold_551.cif
_cod_data_source_block Au2P3
_cod_original_cell_volume 375.4744
_cod_database_code 2105391

loop_
_symmetry_equiv_pos_as_xyz
x,y,z
-x,y,-z
-x,-y,-z
x,-y,z
x+1/2,y+1/2,z
-x+1/2,y+1/2,-z
-x+1/2,-y+1/2,-z
x+1/2,-y+1/2,z

loop_
_atom_site_label
_atom_site_type_symbol
_atom_site_fract_x
_atom_site_fract_y
_atom_site_fract_z
_atom_site_occupancy
_atom_site_U_iso_or_equiv
Au2 Au 0 0.1086 0 1 0.0
Au1 Au 0.25 0.25 0.5 1 0.0
P2 P 0.6848 0 0.474 1 0.0
P1 P 0.1737 0.3789 0.1812 1 0.0
